data_4102959
loop_
_publ_author_name
'Wenjun Liu'
'Weijie Huang'
'Maren Pink'
'Dongwhan Lee'

_publ_section_title
;
 Layer-by-Layer Synthesis of Metal-Containing Conducting Polymers: Caged
 Metal Centers for Interlayer Charge Transport
;
_journal_name_full 'Journal of the American Chemical Society'
_journal_page_first 11844
_journal_page_last 11846
_journal_paper_doi 10.1021/ja104038s
_journal_volume 132
_journal_year 2010
_chemical_formula_moiety 'C34 H34 B2 Fe N6 O6 S4'
_chemical_formula_sum 'C34 H34 B2 Fe N6 O6 S4'
_chemical_formula_weight 828.38
_chemical_name_systematic
; 
 ? 
;
_space_group_IT_number 15
_symmetry_cell_setting monoclinic
_symmetry_space_group_name_Hall '-C 2yc'
_symmetry_space_group_name_H-M 'C 1 2/c 1'
_atom_sites_solution_hydrogens geom
_atom_sites_solution_primary direct
_atom_sites_solution_secondary difmap
_audit_creation_method SHELXL-97
_cell_angle_alpha 90.00
_cell_angle_beta 121.953(8)
_cell_angle_gamma 90.00
_cell_formula_units_Z 4
_cell_length_a 28.888(4)
_cell_length_b 9.1516(13)
_cell_length_c 16.023(3)
_cell_measurement_reflns_used 7272
_cell_measurement_temperature 150(2)
_cell_measurement_theta_max 27.23
_cell_measurement_theta_min 2.37
_cell_volume 3594.2(10)
_computing_cell_refinement 'APEX II v2009.5.0 (Bruker, 2009)'
_computing_data_collection 'APEX II v2009.5.0 (Bruker, 2009)'
_computing_data_reduction 'APEX II v2009.5.0 (Bruker, 2009)'
_computing_molecular_graphics 'SHELXTL (Bruker, 2008)'
_computing_publication_material 'SHELXTL (Bruker, 2008)'
_computing_structure_refinement 'SHELXL-97 (Sheldrick, 2008)'
_computing_structure_solution 'SIR-2004 (Burla et al., 2005)'
_diffrn_ambient_temperature 150(2)
_diffrn_detector 'CCD area detector'
_diffrn_detector_area_resol_mean 83.33
_diffrn_detector_type 'Bruker APEXII'
_diffrn_measured_fraction_theta_full 0.996
_diffrn_measured_fraction_theta_max 0.996
_diffrn_measurement_details '0.30 degree frames measured for 20 seconds each'
_diffrn_measurement_device 'APEX Kappa Duo'
_diffrn_measurement_device_type Kappa
_diffrn_measurement_method 'omega and phi scans'
_diffrn_radiation_monochromator graphite
_diffrn_radiation_source 'fine-focus sealed tube'
_diffrn_radiation_type MoK\a
_diffrn_radiation_wavelength 0.71073
_diffrn_reflns_av_R_equivalents 0.0503
_diffrn_reflns_av_sigmaI/netI 0.0313
_diffrn_reflns_limit_h_max 33
_diffrn_reflns_limit_h_min -37
_diffrn_reflns_limit_k_max 11
_diffrn_reflns_limit_k_min -11
_diffrn_reflns_limit_l_max 20
_diffrn_reflns_limit_l_min -9
_diffrn_reflns_number 30553
_diffrn_reflns_theta_full 27.54
_diffrn_reflns_theta_max 27.54
_diffrn_reflns_theta_min 1.66
_exptl_absorpt_coefficient_mu 0.707
_exptl_absorpt_correction_T_max 0.9655
_exptl_absorpt_correction_T_min 0.8715
_exptl_absorpt_correction_type multi-scan
_exptl_absorpt_process_details 'SADABS, R. Blessing; 1995'
_exptl_crystal_colour orange
_exptl_crystal_density_diffrn 1.531
_exptl_crystal_density_method 'not measured'
_exptl_crystal_description plate
_exptl_crystal_F_000 1712
_exptl_crystal_size_max 0.20
_exptl_crystal_size_mid 0.17
_exptl_crystal_size_min 0.05
_refine_diff_density_max 0.775
_refine_diff_density_min -0.399
_refine_diff_density_rms 0.062
_refine_ls_extinction_method none
_refine_ls_goodness_of_fit_ref 1.023
_refine_ls_hydrogen_treatment constr
_refine_ls_matrix_type full
_refine_ls_number_parameters 253
_refine_ls_number_reflns 4122
_refine_ls_number_restraints 50
_refine_ls_restrained_S_all 1.019
_refine_ls_R_factor_all 0.0525
_refine_ls_R_factor_gt 0.0366
_refine_ls_shift/su_max 0.000
_refine_ls_shift/su_mean 0.000
_refine_ls_structure_factor_coef Fsqd
_refine_ls_weighting_details 'calc w=1/[\s^2^(Fo^2^)+(0.0478P)^2^+4.5190P] where P=(Fo^2^+2Fc^2^)/3'
_refine_ls_weighting_scheme calc
_refine_ls_wR_factor_gt 0.0888
_refine_ls_wR_factor_ref 0.0974
_reflns_number_gt 3260
_reflns_number_total 4122
_reflns_threshold_expression >2sigma(I)
_cod_data_source_file ja104038s_si_003.cif
_cod_data_source_block 09032
_cod_depositor_comments
;
The following automatic conversions were performed:

'_exptl_absorpt_correction_type' value 'multi-scans' was replaced
with the value 'multi-scan' as specified in the replacement file
'src/cod-tools/trunk/data/replacement-values/replacement_values.lst'.

Automatic conversion script
Id: cif_fix_values 5376 2017-05-30 11:51:03Z andrius 
;
_cod_original_cell_volume 3594.3(10)
_cod_database_code 4102959

loop_
_symmetry_equiv_pos_as_xyz
'x, y, z'
'-x, y, -z+1/2'
'x+1/2, y+1/2, z'
'-x+1/2, y+1/2, -z+1/2'
'-x, -y, -z'
'x, -y, z-1/2'
'-x+1/2, -y+1/2, -z'
'x+1/2, -y+1/2, z-1/2'

loop_
_atom_site_label
_atom_site_type_symbol
_atom_site_fract_x
_atom_site_fract_y
_atom_site_fract_z
_atom_site_U_iso_or_equiv
_atom_site_adp_type
_atom_site_occupancy
_atom_site_symmetry_multiplicity
_atom_site_calc_flag
_atom_site_refinement_flags
_atom_site_disorder_assembly
_atom_site_disorder_group
Fe1 Fe 0.0000 0.37026(4) 0.2500 0.01779(11) Uani 1 2 d S . .
S2 S 0.17238(2) 0.29688(6) 0.64439(4) 0.02790(14) Uani 1 1 d D A .
O1 O 0.10494(6) 0.33765(16) 0.43089(10) 0.0249(3) Uani 1 1 d . . .
O2 O 0.04436(6) 0.51851(15) 0.43774(10) 0.0233(3) Uani 1 1 d . . .
O3 O 0.02597(6) 0.25775(15) 0.43990(10) 0.0243(3) Uani 1 1 d . . .
N1 N 0.07457(7) 0.31882(18) 0.33041(12) 0.0217(4) Uani 1 1 d . . .
N3 N 0.01779(7) 0.53130(18) 0.33716(12) 0.0210(3) Uani 1 1 d . . .
N2 N 0.01182(7) 0.26534(18) 0.15984(12) 0.0211(4) Uani 1 1 d . . .
B1 B 0.06976(10) 0.3703(3) 0.47132(17) 0.0224(5) Uani 1 1 d . A .
S1 S 0.26713(5) 0.41632(14) 0.94808(8) 0.0407(3) Uani 0.709(3) 1 d PDU A 1
C1 C 0.3215(4) 0.3005(9) 1.0139(5) 0.0419(18) Uani 0.709(3) 1 d PDU A 1
H1 H 0.3494 0.3141 1.0810 0.050 Uiso 0.709(3) 1 calc PR A 1
C2 C 0.3193(7) 0.1860(19) 0.9569(11) 0.0396(9) Uani 0.709(3) 1 d PDU A 1
H2 H 0.3467 0.1129 0.9786 0.048 Uiso 0.709(3) 1 calc PR A 1
C3 C 0.2719(4) 0.1894(7) 0.8626(6) 0.0365(9) Uani 0.709(3) 1 d PDU A 1
H3 H 0.2639 0.1175 0.8140 0.044 Uiso 0.709(3) 1 calc PR A 1
S1D S 0.2714(2) 0.1439(4) 0.8556(4) 0.0365(9) Uani 0.291(3) 1 d PDU A 2
C1D C 0.3254(18) 0.183(5) 0.969(3) 0.0396(9) Uani 0.291(3) 1 d PDU A 2
H1D H 0.3550 0.1190 1.0082 0.048 Uiso 0.291(3) 1 calc PR A 2
C2D C 0.3201(9) 0.321(3) 0.9976(15) 0.0419(18) Uani 0.291(3) 1 d PDU A 2
H2D H 0.3480 0.3693 1.0548 0.050 Uiso 0.291(3) 1 calc PR A 2
C3D C 0.2678(5) 0.3827(15) 0.9308(9) 0.0407(3) Uani 0.291(3) 1 d PDU A 2
H3D H 0.2548 0.4697 0.9437 0.049 Uiso 0.291(3) 1 calc PR A 2
C4 C 0.23863(9) 0.3038(2) 0.84678(16) 0.0288(5) Uani 1 1 d DU . .
C5 C 0.18646(9) 0.3406(2) 0.76023(16) 0.0266(4) Uani 1 1 d D A .
C6 C 0.14263(10) 0.4104(3) 0.75393(17) 0.0330(5) Uani 1 1 d D . .
H6 H 0.1420 0.4437 0.8095 0.040 Uiso 1 1 calc R A .
C7 C 0.09833(9) 0.4275(3) 0.65541(16) 0.0303(5) Uani 1 1 d D A .
H7 H 0.0651 0.4741 0.6388 0.036 Uiso 1 1 calc R . .
C8 C 0.10759(8) 0.3712(2) 0.58668(15) 0.0221(4) Uani 1 1 d D . .
C9 C 0.09779(9) 0.2443(2) 0.29275(16) 0.0251(4) Uani 1 1 d . . .
C10 C 0.15527(10) 0.1895(3) 0.34781(18) 0.0378(6) Uani 1 1 d . . .
H10A H 0.1572 0.0965 0.3811 0.045 Uiso 1 1 calc R . .
H10B H 0.1791 0.2614 0.3988 0.045 Uiso 1 1 calc R . .
C11 C 0.17519(13) 0.1650(4) 0.2778(2) 0.0653(10) Uani 1 1 d . . .
H11A H 0.1819 0.2609 0.2575 0.078 Uiso 1 1 calc R . .
H11B H 0.2102 0.1112 0.3127 0.078 Uiso 1 1 calc R . .
C12 C 0.13495(12) 0.0809(4) 0.1881(2) 0.0559(8) Uani 1 1 d . . .
H12A H 0.1296 -0.0163 0.2088 0.067 Uiso 1 1 calc R . .
H12B H 0.1505 0.0652 0.1467 0.067 Uiso 1 1 calc R . .
C13 C 0.07966(11) 0.1548(3) 0.12633(18) 0.0371(6) Uani 1 1 d . . .
H13A H 0.0822 0.2328 0.0861 0.045 Uiso 1 1 calc R . .
H13B H 0.0525 0.0823 0.0810 0.045 Uiso 1 1 calc R . .
C14 C 0.06101(9) 0.2197(2) 0.18944(16) 0.0252(4) Uani 1 1 d . . .
C15 C 0.01214(8) 0.6637(2) 0.30258(15) 0.0235(4) Uani 1 1 d . . .
C16 C 0.02775(10) 0.8008(2) 0.36146(17) 0.0316(5) Uani 1 1 d . . .
H16A H 0.0648 0.7901 0.4206 0.038 Uiso 1 1 calc R . .
H16B H 0.0021 0.8189 0.3835 0.038 Uiso 1 1 calc R . .
C17 C 0.02670(11) 0.9303(3) 0.30050(18) 0.0407(6) Uani 1 1 d . . .
H17A H 0.0581 0.9240 0.2918 0.049 Uiso 1 1 calc R . .
H17B H 0.0299 1.0226 0.3354 0.049 Uiso 1 1 calc R . .

loop_
_atom_site_aniso_label
_atom_site_aniso_U_11
_atom_site_aniso_U_22
_atom_site_aniso_U_33
_atom_site_aniso_U_23
_atom_site_aniso_U_13
_atom_site_aniso_U_12
Fe1 0.0179(2) 0.0123(2) 0.0252(2) 0.000 0.01280(17) 0.000
S2 0.0273(3) 0.0295(3) 0.0280(3) 0.0024(2) 0.0154(2) 0.0063(2)
O1 0.0210(8) 0.0291(8) 0.0240(7) 0.0038(6) 0.0115(6) 0.0038(6)
O2 0.0231(8) 0.0191(7) 0.0225(7) -0.0015(6) 0.0086(6) -0.0004(6)
O3 0.0287(8) 0.0208(7) 0.0239(7) -0.0013(6) 0.0142(6) -0.0055(6)
N1 0.0233(9) 0.0181(8) 0.0259(9) 0.0034(7) 0.0145(8) 0.0009(7)
N3 0.0181(9) 0.0161(8) 0.0250(8) -0.0004(7) 0.0087(7) 0.0009(7)
N2 0.0255(10) 0.0162(8) 0.0241(8) 0.0035(6) 0.0149(8) 0.0026(7)
B1 0.0215(12) 0.0196(11) 0.0264(11) 0.0006(9) 0.0128(10) 0.0002(9)
S1 0.0312(5) 0.0414(7) 0.0336(6) -0.0137(4) 0.0063(4) 0.0054(4)
C1 0.0351(16) 0.044(3) 0.029(3) 0.003(2) 0.0048(18) 0.0065(17)
C2 0.028(4) 0.0427(16) 0.040(4) 0.005(3) 0.0121(17) 0.012(2)
C3 0.0368(9) 0.033(2) 0.0366(10) 0.0040(17) 0.0170(7) 0.0117(17)
S1D 0.0368(9) 0.033(2) 0.0366(10) 0.0040(17) 0.0170(7) 0.0117(17)
C1D 0.028(4) 0.0427(16) 0.040(4) 0.005(3) 0.0121(17) 0.012(2)
C2D 0.0351(16) 0.044(3) 0.029(3) 0.003(2) 0.0048(18) 0.0065(17)
C3D 0.0312(5) 0.0414(7) 0.0336(6) -0.0137(4) 0.0063(4) 0.0054(4)
C4 0.0291(12) 0.0267(12) 0.0314(11) 0.0000(9) 0.0165(10) 0.0021(9)
C5 0.0284(12) 0.0231(11) 0.0279(11) -0.0023(8) 0.0147(9) -0.0010(9)
C6 0.0324(13) 0.0352(13) 0.0301(11) -0.0053(10) 0.0156(10) 0.0053(10)
C7 0.0232(11) 0.0323(12) 0.0330(11) -0.0042(9) 0.0133(10) 0.0037(10)
C8 0.0204(10) 0.0180(10) 0.0273(10) 0.0015(8) 0.0122(9) -0.0011(8)
C9 0.0256(11) 0.0234(11) 0.0324(11) 0.0097(9) 0.0195(10) 0.0076(9)
C10 0.0320(13) 0.0488(15) 0.0364(13) 0.0127(11) 0.0206(11) 0.0202(11)
C11 0.0441(18) 0.104(3) 0.0559(19) 0.0080(18) 0.0321(16) 0.0335(19)
C12 0.0482(17) 0.071(2) 0.0547(17) -0.0023(15) 0.0318(15) 0.0272(16)
C13 0.0434(15) 0.0411(14) 0.0379(13) 0.0088(11) 0.0291(12) 0.0177(12)
C14 0.0294(12) 0.0210(10) 0.0322(11) 0.0085(8) 0.0210(10) 0.0099(9)
C15 0.0180(10) 0.0161(10) 0.0305(11) -0.0020(8) 0.0089(9) 0.0002(8)
C16 0.0293(12) 0.0151(11) 0.0375(12) -0.0048(9) 0.0089(10) -0.0018(9)
C17 0.0393(15) 0.0144(11) 0.0445(14) -0.0014(10) 0.0060(12) -0.0021(10)

loop_
_atom_type_symbol
_atom_type_description
_atom_type_scat_dispersion_real
_atom_type_scat_dispersion_imag
_atom_type_scat_source
C C 0.0033 0.0016 'International Tables Vol C Tables 4.2.6.8 and 6.1.1.4'
H H 0.0000 0.0000 'International Tables Vol C Tables 4.2.6.8 and 6.1.1.4'
B B 0.0013 0.0007 'International Tables Vol C Tables 4.2.6.8 and 6.1.1.4'
N N 0.0061 0.0033 'International Tables Vol C Tables 4.2.6.8 and 6.1.1.4'
O O 0.0106 0.0060 'International Tables Vol C Tables 4.2.6.8 and 6.1.1.4'
S S 0.1246 0.1234 'International Tables Vol C Tables 4.2.6.8 and 6.1.1.4'
Fe Fe 0.3463 0.8444 'International Tables Vol C Tables 4.2.6.8 and 6.1.1.4'

loop_
_geom_angle_atom_site_label_1
_geom_angle_atom_site_label_2
_geom_angle_atom_site_label_3
_geom_angle
_geom_angle_site_symmetry_1
_geom_angle_site_symmetry_3
N1 Fe1 N1 151.20(11) . 2
N1 Fe1 N3 117.37(7) . 2
N1 Fe1 N3 85.70(7) 2 2
N1 Fe1 N3 85.70(7) . .
N1 Fe1 N3 117.37(7) 2 .
N3 Fe1 N3 78.60(10) 2 .
N1 Fe1 N2 78.18(7) . .
N1 Fe1 N2 87.41(7) 2 .
N3 Fe1 N2 85.48(7) 2 .
N3 Fe1 N2 148.97(7) . .
N1 Fe1 N2 87.41(7) . 2
N1 Fe1 N2 78.18(7) 2 2
N3 Fe1 N2 148.96(7) 2 2
N3 Fe1 N2 85.48(7) . 2
N2 Fe1 N2 119.64(10) . 2
C5 S2 C8 93.23(10) . .
N1 O1 B1 111.88(15) . .
N3 O2 B1 111.17(14) . .
N2 O3 B1 111.39(14) 2 .
C9 N1 O1 116.10(17) . .
C9 N1 Fe1 119.52(15) . .
O1 N1 Fe1 123.78(12) . .
C15 N3 O2 116.31(16) . .
C15 N3 Fe1 118.81(14) . .
O2 N3 Fe1 124.07(12) . .
C14 N2 O3 116.52(16) . 2
C14 N2 Fe1 118.81(15) . .
O3 N2 Fe1 123.55(12) 2 .
O1 B1 O3 111.33(17) . .
O1 B1 O2 109.91(16) . .
O3 B1 O2 109.62(17) . .
O1 B1 C8 107.53(17) . .
O3 B1 C8 109.69(16) . .
O2 B1 C8 108.70(17) . .
C1 S1 C4 92.0(3) . .
C2 C1 S1 111.0(6) . .
C2 C1 H1 124.5 . .
S1 C1 H1 124.5 . .
C1 C2 C3 112.1(7) . .
C1 C2 H2 124.0 . .
C3 C2 H2 124.0 . .
C4 C3 C2 114.3(6) . .
C4 C3 H3 122.8 . .
C2 C3 H3 122.8 . .
C1D S1D C4 93.5(8) . .
C2D C1D S1D 110.5(15) . .
C2D C1D H1D 124.8 . .
S1D C1D H1D 124.8 . .
C1D C2D C3D 111.9(17) . .
C1D C2D H2D 124.0 . .
C3D C2D H2D 124.0 . .
C4 C3D C2D 112.9(11) . .
C4 C3D H3D 123.5 . .
C2D C3D H3D 123.5 . .
C3 C4 C3D 102.6(7) . .
C3 C4 C5 129.5(4) . .
C3D C4 C5 127.7(6) . .
C3 C4 S1D 9.1(5) . .
C3D C4 S1D 110.3(6) . .
C5 C4 S1D 122.0(2) . .
C3 C4 S1 110.4(4) . .
C3D C4 S1 8.1(6) . .
C5 C4 S1 120.04(17) . .
S1D C4 S1 117.8(2) . .
C6 C5 C4 129.1(2) . .
C6 C5 S2 110.24(17) . .
C4 C5 S2 120.68(16) . .
C5 C6 C7 112.7(2) . .
C5 C6 H6 123.6 . .
C7 C6 H6 123.6 . .
C8 C7 C6 114.2(2) . .
C8 C7 H7 122.9 . .
C6 C7 H7 122.9 . .
C7 C8 B1 129.77(19) . .
C7 C8 S2 109.63(16) . .
B1 C8 S2 120.58(15) . .
N1 C9 C14 111.53(18) . .
N1 C9 C10 125.7(2) . .
C14 C9 C10 122.75(19) . .
C9 C10 C11 110.4(2) . .
C9 C10 H10A 109.6 . .
C11 C10 H10A 109.6 . .
C9 C10 H10B 109.6 . .
C11 C10 H10B 109.6 . .
H10A C10 H10B 108.1 . .
C12 C11 C10 112.2(3) . .
C12 C11 H11A 109.2 . .
C10 C11 H11A 109.2 . .
C12 C11 H11B 109.2 . .
C10 C11 H11B 109.2 . .
H11A C11 H11B 107.9 . .
C11 C12 C13 114.2(2) . .
C11 C12 H12A 108.7 . .
C13 C12 H12A 108.7 . .
C11 C12 H12B 108.7 . .
C13 C12 H12B 108.7 . .
H12A C12 H12B 107.6 . .
C14 C13 C12 111.4(2) . .
C14 C13 H13A 109.3 . .
C12 C13 H13A 109.3 . .
C14 C13 H13B 109.3 . .
C12 C13 H13B 109.3 . .
H13A C13 H13B 108.0 . .
N2 C14 C9 111.59(18) . .
N2 C14 C13 126.4(2) . .
C9 C14 C13 122.0(2) . .
N3 C15 C15 111.72(11) . 2
N3 C15 C16 125.79(19) . .
C15 C15 C16 122.48(12) 2 .
C15 C16 C17 110.6(2) . .
C15 C16 H16A 109.5 . .
C17 C16 H16A 109.5 . .
C15 C16 H16B 109.5 . .
C17 C16 H16B 109.5 . .
H16A C16 H16B 108.1 . .
C16 C17 C17 110.1(2) . 2
C16 C17 H17A 109.6 . .
C17 C17 H17A 109.6 2 .
C16 C17 H17B 109.6 . .
C17 C17 H17B 109.6 2 .
H17A C17 H17B 108.2 . .

loop_
_geom_bond_atom_site_label_1
_geom_bond_atom_site_label_2
_geom_bond_distance
_geom_bond_site_symmetry_2
Fe1 N1 1.8932(18) .
Fe1 N1 1.8933(17) 2
Fe1 N3 1.9045(17) 2
Fe1 N3 1.9045(17) .
Fe1 N2 1.9100(17) .
Fe1 N2 1.9100(17) 2
S2 C5 1.724(2) .
S2 C8 1.729(2) .
O1 N1 1.377(2) .
O1 B1 1.496(3) .
O2 N3 1.375(2) .
O2 B1 1.500(3) .
O3 N2 1.380(2) 2
O3 B1 1.497(3) .
N1 C9 1.307(3) .
N3 C15 1.306(3) .
N2 C14 1.306(3) .
N2 O3 1.380(2) 2
B1 C8 1.573(3) .
S1 C1 1.718(7) .
S1 C4 1.720(2) .
C1 C2 1.370(8) .
C1 H1 0.9500 .
C2 C3 1.403(9) .
C2 H2 0.9500 .
C3 C4 1.352(7) .
C3 H3 0.9500 .
S1D C1D 1.695(16) .
S1D C4 1.708(4) .
C1D C2D 1.375(15) .
C1D H1D 0.9500 .
C2D C3D 1.427(16) .
C2D H2D 0.9500 .
C3D C4 1.357(10) .
C3D H3D 0.9500 .
C4 C5 1.448(3) .
C5 C6 1.373(3) .
C6 C7 1.420(3) .
C6 H6 0.9500 .
C7 C8 1.364(3) .
C7 H7 0.9500 .
C9 C14 1.435(3) .
C9 C10 1.495(3) .
C10 C11 1.524(4) .
C10 H10A 0.9900 .
C10 H10B 0.9900 .
C11 C12 1.497(5) .
C11 H11A 0.9900 .
C11 H11B 0.9900 .
C12 C13 1.522(4) .
C12 H12A 0.9900 .
C12 H12B 0.9900 .
C13 C14 1.497(3) .
C13 H13A 0.9900 .
C13 H13B 0.9900 .
C15 C15 1.442(4) 2
C15 C16 1.489(3) .
C16 C17 1.526(3) .
C16 H16A 0.9900 .
C16 H16B 0.9900 .
C17 C17 1.535(5) 2
C17 H17A 0.9900 .
C17 H17B 0.9900 .

loop_
_geom_torsion_atom_site_label_1
_geom_torsion_atom_site_label_2
_geom_torsion_atom_site_label_3
_geom_torsion_atom_site_label_4
_geom_torsion
_geom_torsion_site_symmetry_1
_geom_torsion_site_symmetry_4
B1 O1 N1 C9 -157.98(18) . .
B1 O1 N1 Fe1 13.1(2) . .
N1 Fe1 N1 C9 61.72(15) 2 .
N3 Fe1 N1 C9 -78.34(17) 2 .
N3 Fe1 N1 C9 -153.15(16) . .
N2 Fe1 N1 C9 0.18(15) . .
N2 Fe1 N1 C9 121.20(16) 2 .
N1 Fe1 N1 O1 -109.09(14) 2 .
N3 Fe1 N1 O1 110.84(14) 2 .
N3 Fe1 N1 O1 36.04(15) . .
N2 Fe1 N1 O1 -170.64(16) . .
N2 Fe1 N1 O1 -49.62(15) 2 .
B1 O2 N3 C15 -155.16(18) . .
B1 O2 N3 Fe1 14.4(2) . .
N1 Fe1 N3 C15 117.04(17) . .
N1 Fe1 N3 C15 -81.02(17) 2 .
N3 Fe1 N3 C15 -2.01(12) 2 .
N2 Fe1 N3 C15 58.6(2) . .
N2 Fe1 N3 C15 -155.23(17) 2 .
N1 Fe1 N3 O2 -52.28(15) . .
N1 Fe1 N3 O2 109.65(15) 2 .
N3 Fe1 N3 O2 -171.33(19) 2 .
N2 Fe1 N3 O2 -110.75(17) . .
N2 Fe1 N3 O2 35.45(15) 2 .
N1 Fe1 N2 C14 -4.02(15) . .
N1 Fe1 N2 C14 -158.94(16) 2 .
N3 Fe1 N2 C14 115.17(16) 2 .
N3 Fe1 N2 C14 56.2(2) . .
N2 Fe1 N2 C14 -84.10(15) 2 .
N1 Fe1 N2 O3 -171.51(15) . 2
N1 Fe1 N2 O3 33.57(14) 2 2
N3 Fe1 N2 O3 -52.32(14) 2 2
N3 Fe1 N2 O3 -111.25(17) . 2
N2 Fe1 N2 O3 108.41(15) 2 2
N1 O1 B1 O3 53.3(2) . .
N1 O1 B1 O2 -68.4(2) . .
N1 O1 B1 C8 173.44(15) . .
N2 O3 B1 O1 -68.2(2) 2 .
N2 O3 B1 O2 53.6(2) 2 .
N2 O3 B1 C8 172.87(15) 2 .
N3 O2 B1 O1 53.0(2) . .
N3 O2 B1 O3 -69.67(19) . .
N3 O2 B1 C8 170.45(15) . .
C4 S1 C1 C2 4.3(17) . .
S1 C1 C2 C3 -4(3) . .
C1 C2 C3 C4 1(3) . .
C4 S1D C1D C2D -4(5) . .
S1D C1D C2D C3D 9(6) . .
C1D C2D C3D C4 -10(5) . .
C2 C3 C4 C3D 5.0(18) . .
C2 C3 C4 C5 -178.7(15) . .
C2 C3 C4 S1D -143(5) . .
C2 C3 C4 S1 2.7(17) . .
C2D C3D C4 C3 2(2) . .
C2D C3D C4 C5 -174.2(16) . .
C2D C3D C4 S1D 7(2) . .
C2D C3D C4 S1 167(7) . .
C1D S1D C4 C3 31(5) . .
C1D S1D C4 C3D -2(3) . .
C1D S1D C4 C5 179(3) . .
C1D S1D C4 S1 -5(3) . .
C1 S1 C4 C3 -4.0(6) . .
C1 S1 C4 C3D -20(5) . .
C1 S1 C4 C5 177.3(4) . .
C1 S1 C4 S1D 1.7(5) . .
C3 C4 C5 C6 148.3(6) . .
C3D C4 C5 C6 -36.2(10) . .
S1D C4 C5 C6 142.2(3) . .
S1 C4 C5 C6 -33.2(3) . .
C3 C4 C5 S2 -31.8(6) . .
C3D C4 C5 S2 143.6(9) . .
S1D C4 C5 S2 -38.0(3) . .
S1 C4 C5 S2 146.67(15) . .
C8 S2 C5 C6 -0.19(19) . .
C8 S2 C5 C4 179.94(19) . .
C4 C5 C6 C7 179.8(2) . .
S2 C5 C6 C7 0.0(3) . .
C5 C6 C7 C8 0.3(3) . .
C6 C7 C8 B1 -178.9(2) . .
C6 C7 C8 S2 -0.5(3) . .
O1 B1 C8 C7 162.9(2) . .
O3 B1 C8 C7 -75.9(3) . .
O2 B1 C8 C7 43.9(3) . .
O1 B1 C8 S2 -15.4(2) . .
O3 B1 C8 S2 105.80(18) . .
O2 B1 C8 S2 -134.36(15) . .
C5 S2 C8 C7 0.37(17) . .
C5 S2 C8 B1 178.97(17) . .
O1 N1 C9 C14 174.64(16) . .
Fe1 N1 C9 C14 3.1(2) . .
O1 N1 C9 C10 -5.3(3) . .
Fe1 N1 C9 C10 -176.78(18) . .
N1 C9 C10 C11 -156.7(3) . .
C14 C9 C10 C11 23.4(4) . .
C9 C10 C11 C12 -48.0(4) . .
C10 C11 C12 C13 60.5(4) . .
C11 C12 C13 C14 -42.3(4) . .
O3 N2 C14 C9 174.99(16) 2 .
Fe1 N2 C14 C9 6.6(2) . .
O3 N2 C14 C13 -2.5(3) 2 .
Fe1 N2 C14 C13 -170.89(18) . .
N1 C9 C14 N2 -6.0(3) . .
C10 C9 C14 N2 173.9(2) . .
N1 C9 C14 C13 171.6(2) . .
C10 C9 C14 C13 -8.5(3) . .
C12 C13 C14 N2 -166.1(2) . .
C12 C13 C14 C9 16.7(3) . .
O2 N3 C15 C15 175.2(2) . 2
Fe1 N3 C15 C15 5.1(3) . 2
O2 N3 C15 C16 -5.3(3) . .
Fe1 N3 C15 C16 -175.46(17) . .
N3 C15 C16 C17 167.7(2) . .
C15 C15 C16 C17 -12.9(4) 2 .
C15 C16 C17 C17 48.1(3) . 2
